data_4322562
loop_
_publ_author_name
'Bert D. Alleyne'
'Lincoln A. Hall'
'Ishenkumba A. Kahwa'
'Andrew J. P. White'
'David J. Williams'

_publ_section_title
;
 Comparative Study of the Luminescence Properties of the Europium(III)
 Complexes of the Squarate, Phenylsquarate, and (Diphenylamino)squarate
 Ligands
;
_journal_name_full 'Inorganic Chemistry'
_journal_page_first 6278
_journal_page_last 6284
_journal_paper_doi 10.1021/ic9907664
_journal_volume 38
_journal_year 1999
_chemical_formula_sum 'C64 H64 Eu2 N6 O30'
_chemical_formula_weight 1701.13
_chemical_name_systematic
; 
 ? 
;
_space_group_IT_number 2
_symmetry_cell_setting triclinic
_symmetry_space_group_name_Hall '-P 1'
_symmetry_space_group_name_H-M 'P -1'
_atom_sites_solution_hydrogens geom
_atom_sites_solution_primary direct
_atom_sites_solution_secondary difmap
_audit_creation_method SHELXL
_cell_angle_alpha 78.472(4)
_cell_angle_beta 82.386(7)
_cell_angle_gamma 88.340(3)
_cell_formula_units_Z 1
_cell_length_a 9.2189(6)
_cell_length_b 9.8147(7)
_cell_length_c 19.0860(8)
_cell_measurement_temperature 293(2)
_cell_volume 1677.15(18)
_computing_cell_refinement 'Siemens XSCANS'
_computing_data_collection 'Siemens XSCANS'
_computing_data_reduction 'Siemens SHELXTL'
_computing_molecular_graphics 'Siemens SHELXTL'
_computing_publication_material 'Siemens SHELXTL'
_computing_structure_refinement 'SHELXL-93 (Sheldrick, 1993)'
_computing_structure_solution 'SHELXS-86 (Sheldrick, 1990)'
_diffrn_ambient_temperature 293(2)
_diffrn_measurement_device 'Siemens SMART CCD'
_diffrn_measurement_method '\w scans'
_diffrn_radiation_monochromator graphite
_diffrn_radiation_source 'fine-focus sealed tube'
_diffrn_radiation_type MoK\a
_diffrn_radiation_wavelength 0.71073
_diffrn_reflns_av_R_equivalents 0.0000
_diffrn_reflns_av_sigmaI/netI 0.1240
_diffrn_reflns_limit_h_max 11
_diffrn_reflns_limit_h_min 0
_diffrn_reflns_limit_k_max 12
_diffrn_reflns_limit_k_min -12
_diffrn_reflns_limit_l_max 24
_diffrn_reflns_limit_l_min -24
_diffrn_reflns_number 7639
_diffrn_reflns_theta_max 27.51
_diffrn_reflns_theta_min 4.16
_exptl_absorpt_coefficient_mu 1.948
_exptl_absorpt_correction_type none
_exptl_crystal_colour 'Pale green'
_exptl_crystal_density_diffrn 1.684
_exptl_crystal_description plates
_exptl_crystal_F_000 856
_exptl_crystal_size_max 0.20
_exptl_crystal_size_mid 0.15
_exptl_crystal_size_min 0.04
_refine_diff_density_max 1.121
_refine_diff_density_min -0.863
_refine_diff_density_rms 0.133
_refine_ls_extinction_coef 0.0003(4)
_refine_ls_extinction_expression Fc^*^=kFc[1+0.001xFc^2^\l^3^/sin(2\q)]^-1/4^
_refine_ls_extinction_method SHELXL
_refine_ls_goodness_of_fit_all 0.928
_refine_ls_goodness_of_fit_obs 1.062
_refine_ls_matrix_type full
_refine_ls_number_parameters 449
_refine_ls_number_reflns 7639
_refine_ls_number_restraints 12
_refine_ls_restrained_S_all 0.927
_refine_ls_restrained_S_obs 1.061
_refine_ls_R_factor_all 0.0896
_refine_ls_R_factor_obs 0.0472
_refine_ls_shift/esd_max 0.001
_refine_ls_shift/esd_mean 0.000
_refine_ls_structure_factor_coef Fsqd
_refine_ls_weighting_details 'w=1/[\s^2^(Fo^2^)+(0.0412P)^2^+0.0000P] where P=(Fo^2^+2Fc^2^)/3'
_refine_ls_weighting_scheme calc
_refine_ls_wR_factor_all 0.1042
_refine_ls_wR_factor_obs 0.0950
_reflns_number_observed 4995
_reflns_number_total 7639
_reflns_observed_criterion >2sigma(I)
_cod_data_source_file ic9907664_2.cif
_cod_data_source_block LHCAN992
_cod_depositor_comments
;
The following automatic conversions were performed:

'_refine_ls_weighting_scheme' value 'calc
w=1/[\s^2^(Fo^2^)+(0.0412P)^2^+0.0000P] where P=(Fo^2^+2Fc^2^)/3' was
changed to 'calc'. New tag '_refine_ls_weighting_details' was
created. The value of the new tag was set to
'w=1/[\s^2^(Fo^2^)+(0.0412P)^2^+0.0000P] where P=(Fo^2^+2Fc^2^)/3'.

Automatic conversion script
Id: cif_fix_values 3143 2015-03-26 13:38:13Z robertas 
;
_cod_original_cell_volume 1677.2(2)
_cod_original_formula_sum 'C64 H64 N6 O30 Eu2'
_cod_database_code 4322562

loop_
_symmetry_equiv_pos_as_xyz
'x, y, z'
'-x, -y, -z'

loop_
_atom_site_aniso_label
_atom_site_aniso_U_11
_atom_site_aniso_U_22
_atom_site_aniso_U_33
_atom_site_aniso_U_23
_atom_site_aniso_U_13
_atom_site_aniso_U_12
Eu 0.0265(2) 0.0366(2) 0.02933(15) -0.00838(10) -0.00378(9) -0.00084(11)
C1 0.030(3) 0.028(3) 0.028(3) -0.001(2) 0.002(2) -0.008(2)
O1 0.043(2) 0.052(3) 0.035(2) -0.022(2) 0.005(2) -0.003(2)
C2 0.029(3) 0.032(3) 0.026(2) -0.003(2) -0.003(2) 0.001(2)
O2 0.036(2) 0.054(3) 0.032(2) -0.008(2) -0.007(2) 0.002(2)
C3 0.028(3) 0.034(3) 0.035(3) -0.008(2) -0.003(2) -0.002(2)
N3 0.031(3) 0.044(3) 0.033(2) -0.020(2) -0.001(2) 0.001(2)
C4 0.031(3) 0.036(3) 0.031(3) -0.007(2) -0.002(2) -0.001(2)
O4 0.023(2) 0.059(3) 0.047(2) -0.020(2) -0.006(2) -0.001(2)
C5 0.032(3) 0.040(3) 0.040(3) -0.009(2) -0.006(2) -0.001(3)
O5 0.035(2) 0.061(3) 0.030(2) -0.010(2) 0.003(2) 0.000(2)
C6 0.036(3) 0.044(3) 0.030(3) -0.011(2) -0.006(2) 0.004(3)
O6 0.026(2) 0.079(3) 0.040(2) -0.012(2) -0.006(2) 0.004(2)
C7 0.038(3) 0.037(3) 0.027(3) -0.007(2) -0.001(2) 0.001(3)
N7 0.035(3) 0.053(3) 0.029(2) -0.011(2) 0.001(2) -0.007(2)
C8 0.036(3) 0.038(3) 0.029(3) -0.006(2) -0.005(2) -0.001(3)
O8 0.029(2) 0.071(3) 0.038(2) -0.014(2) -0.007(2) -0.002(2)
O9 0.044(2) 0.046(2) 0.040(2) -0.006(2) -0.011(2) 0.004(2)
O10 0.048(3) 0.045(3) 0.053(2) -0.005(2) -0.017(2) -0.008(2)
N11 0.036(3) 0.040(3) 0.048(3) -0.014(2) 0.005(2) -0.005(2)
O12 0.051(3) 0.033(3) 0.075(3) -0.010(2) -0.005(2) -0.009(2)
O13 0.031(2) 0.079(3) 0.043(2) -0.020(2) 0.004(2) -0.017(2)
O14 0.031(2) 0.051(3) 0.045(2) -0.015(2) -0.010(2) 0.001(2)
O15 0.049(3) 0.040(3) 0.051(2) -0.019(2) 0.008(2) -0.010(2)
O16 0.030(2) 0.042(2) 0.038(2) -0.004(2) -0.003(2) 0.005(2)
C17 0.035(3) 0.049(4) 0.042(3) -0.011(3) 0.000(2) 0.001(3)
C18 0.039(4) 0.056(4) 0.049(3) -0.011(3) 0.002(3) -0.017(3)
C19 0.030(3) 0.070(5) 0.043(3) -0.019(3) 0.000(2) 0.001(3)
C20 0.031(3) 0.062(4) 0.054(4) -0.023(3) -0.004(3) 0.008(3)
C21 0.038(4) 0.051(4) 0.052(3) -0.018(3) -0.004(3) -0.003(3)
C22 0.030(3) 0.047(4) 0.030(3) -0.010(2) 0.001(2) -0.007(3)
C23 0.036(3) 0.066(4) 0.041(3) -0.018(3) -0.003(2) -0.005(3)
C24 0.053(4) 0.074(5) 0.044(3) -0.026(3) -0.015(3) 0.006(4)
C25 0.043(4) 0.070(5) 0.071(4) -0.038(4) -0.014(3) 0.009(4)
C26 0.032(3) 0.039(4) 0.071(4) -0.018(3) -0.005(3) 0.000(3)
C27 0.033(3) 0.042(3) 0.040(3) -0.012(3) 0.002(2) 0.004(3)
C28 0.032(3) 0.038(3) 0.033(3) -0.014(2) -0.005(2) 0.001(3)
C29 0.050(4) 0.047(4) 0.043(3) -0.012(3) -0.003(3) -0.011(3)
C30 0.053(4) 0.053(4) 0.059(4) -0.015(3) -0.006(3) -0.017(3)
C31 0.031(4) 0.084(5) 0.057(4) -0.007(4) -0.001(3) -0.005(4)
C32 0.035(4) 0.086(5) 0.060(4) -0.028(4) -0.003(3) 0.006(4)
C33 0.041(4) 0.064(4) 0.042(3) -0.024(3) -0.001(3) -0.002(3)
C34 0.035(3) 0.046(4) 0.027(3) -0.001(2) -0.001(2) -0.001(3)
C35 0.050(4) 0.051(4) 0.041(3) -0.001(3) -0.003(3) -0.004(3)
C36 0.050(4) 0.082(5) 0.034(3) -0.005(3) -0.007(3) 0.001(4)
C37 0.056(4) 0.097(6) 0.038(3) -0.023(4) -0.015(3) 0.002(4)
C38 0.061(5) 0.075(5) 0.058(4) -0.027(4) -0.007(3) -0.021(4)
C39 0.054(4) 0.054(4) 0.035(3) -0.015(3) -0.006(3) -0.008(3)
C40 0.036(3) 0.049(4) 0.029(3) -0.015(2) -0.002(2) 0.002(3)
O50 0.036(3) 0.061(3) 0.050(3) -0.008(2) -0.002(2) -0.001(2)
O60 0.058(3) 0.056(3) 0.062(3) -0.012(2) -0.016(2) 0.006(2)

loop_
_atom_site_label
_atom_site_type_symbol
_atom_site_fract_x
_atom_site_fract_y
_atom_site_fract_z
_atom_site_U_iso_or_equiv
_atom_site_thermal_displace_type
_atom_site_occupancy
_atom_site_calc_flag
_atom_site_refinement_flags
_atom_site_disorder_group
Eu Eu 0.23114(3) 0.20191(3) 0.010068(14) 0.03053(11) Uani 1 d . .
C1 C 0.6529(5) 0.0575(5) 0.0851(2) 0.0297(11) Uani 1 d . .
O1 O 0.7044(4) 0.0044(4) 0.0335(2) 0.0422(10) Uani 1 d . .
C2 C 0.5075(6) 0.1035(5) 0.1132(2) 0.0294(11) Uani 1 d . .
O2 O 0.3811(4) 0.1066(4) 0.0955(2) 0.0405(9) Uani 1 d . .
C3 C 0.5682(6) 0.1413(5) 0.1718(3) 0.0320(12) Uani 1 d . .
N3 N 0.5083(5) 0.1930(5) 0.2293(2) 0.0350(11) Uani 1 d . .
C4 C 0.7145(6) 0.1016(6) 0.1449(3) 0.0328(12) Uani 1 d . .
O4 O 0.8383(4) 0.1008(4) 0.1634(2) 0.0415(9) Uani 1 d . .
C5 C 0.2546(6) 0.2358(6) -0.1817(3) 0.0368(13) Uani 1 d . .
O5 O 0.1954(4) 0.2386(4) -0.1195(2) 0.0426(10) Uani 1 d . .
C6 C 0.4076(6) 0.2327(6) -0.2166(3) 0.0362(13) Uani 1 d . .
O6 O 0.5281(4) 0.2272(5) -0.1936(2) 0.0481(11) Uani 1 d . .
C7 C 0.3537(6) 0.2370(6) -0.2844(3) 0.0342(12) Uani 1 d . .
N7 N 0.4170(5) 0.2432(5) -0.3533(2) 0.0387(11) Uani 1 d . .
C8 C 0.2013(6) 0.2384(6) -0.2519(3) 0.0346(12) Uani 1 d . .
O8 O 0.0824(4) 0.2428(4) -0.2743(2) 0.0455(10) Uani 1 d . .
O9 O 0.3449(4) 0.4199(4) 0.0423(2) 0.0430(10) Uani 1 d . .
O10 O 0.1956(4) 0.4567(4) -0.0372(2) 0.0485(10) Uani 1 d . .
N11 N 0.2802(5) 0.5069(5) -0.0019(2) 0.0413(11) Uani 1 d . .
O12 O 0.2993(5) 0.6328(4) -0.0107(2) 0.0535(11) Uani 1 d . .
O13 O 0.4705(4) 0.2614(5) -0.0554(2) 0.0503(11) Uani 1 d D .
H13A H 0.5470(40) 0.3069(56) -0.0462(32) 0.060 Uiso 1 d D .
H13B H 0.4944(65) 0.2587(65) -0.1024(8) 0.060 Uiso 1 d D .
O14 O -0.0268(4) 0.2078(4) -0.0097(2) 0.0412(9) Uani 1 d D .
H14A H -0.0963(45) 0.2740(43) -0.0094(29) 0.049 Uiso 1 d D .
H14B H -0.0621(55) 0.1555(49) -0.0373(25) 0.049 Uiso 1 d D .
O15 O 0.0837(5) 0.2839(4) 0.1082(2) 0.0464(10) Uani 1 d D .
H15A H 0.0125(44) 0.2306(48) 0.1366(25) 0.056 Uiso 1 d D .
H15B H 0.0979(65) 0.3752(14) 0.1058(31) 0.056 Uiso 1 d D .
O16 O 0.0926(4) -0.0014(4) 0.0895(2) 0.0370(9) Uani 1 d D .
H16A H 0.0103(32) 0.0205(57) 0.1160(24) 0.044 Uiso 1 d D .
H16B H 0.1327(54) -0.0630(42) 0.1231(20) 0.044 Uiso 1 d D .
C17 C 0.2815(4) 0.0595(3) 0.2605(2) 0.0420(14) Uani 1 d G .
H17A H 0.3336(4) -0.0204(3) 0.2536(2) 0.050 Uiso 1 calc R .
C18 C 0.1310(4) 0.0530(3) 0.2809(2) 0.048(2) Uani 1 d G .
H18A H 0.0824(5) -0.0312(4) 0.2876(3) 0.058 Uiso 1 calc R .
C19 C 0.0533(3) 0.1724(4) 0.2912(2) 0.047(2) Uani 1 d G .
H19A H -0.0474(3) 0.1681(6) 0.3048(3) 0.057 Uiso 1 calc R .
C20 C 0.1260(4) 0.2983(3) 0.2812(2) 0.048(2) Uani 1 d G .
H20A H 0.0740(5) 0.3782(4) 0.2881(3) 0.057 Uiso 1 calc R .
C21 C 0.2765(4) 0.3048(3) 0.2608(2) 0.0460(15) Uani 1 d G .
H21A H 0.3252(5) 0.3890(4) 0.2541(3) 0.055 Uiso 1 calc R .
C22 C 0.3543(3) 0.1854(4) 0.2505(2) 0.0356(13) Uani 1 d G .
C23 C 0.5689(4) 0.2445(4) 0.3416(2) 0.0467(15) Uani 1 d G .
H23A H 0.4976(4) 0.1819(4) 0.3671(2) 0.056 Uiso 1 calc R .
C24 C 0.6495(4) 0.3180(4) 0.37828(13) 0.054(2) Uani 1 d G .
H24A H 0.6321(6) 0.3045(6) 0.42830(13) 0.065 Uiso 1 calc R .
C25 C 0.7559(4) 0.4115(4) 0.3402(2) 0.058(2) Uani 1 d G .
H25A H 0.8099(5) 0.4607(5) 0.3647(3) 0.069 Uiso 1 calc R .
C26 C 0.7819(4) 0.4316(4) 0.2654(2) 0.0465(15) Uani 1 d G .
H26A H 0.8531(5) 0.4942(5) 0.2399(3) 0.056 Uiso 1 calc R .
C27 C 0.7013(4) 0.3581(4) 0.22875(13) 0.0385(13) Uani 1 d G .
H27A H 0.7186(5) 0.3715(5) 0.17873(13) 0.046 Uiso 1 calc R .
C28 C 0.5948(4) 0.2645(4) 0.2669(2) 0.0337(12) Uani 1 d G .
C29 C 0.6357(4) 0.3718(4) -0.3466(2) 0.0463(15) Uani 1 d G .
H29A H 0.5803(4) 0.4229(4) -0.3165(2) 0.056 Uiso 1 calc R .
C30 C 0.7852(4) 0.3953(4) -0.3645(2) 0.054(2) Uani 1 d G .
H30A H 0.8299(6) 0.4622(5) -0.3463(3) 0.065 Uiso 1 calc R .
C31 C 0.8679(3) 0.3189(5) -0.4095(2) 0.059(2) Uani 1 d G .
H31A H 0.9679(3) 0.3347(7) -0.4214(3) 0.070 Uiso 1 calc R .
C32 C 0.8011(4) 0.2190(4) -0.4366(2) 0.059(2) Uani 1 d G .
H32A H 0.8564(5) 0.1678(6) -0.4667(3) 0.071 Uiso 1 calc R .
C33 C 0.6515(4) 0.1954(4) -0.4187(2) 0.047(2) Uani 1 d G .
H33A H 0.6068(5) 0.1285(5) -0.4368(3) 0.057 Uiso 1 calc R .
C34 C 0.5688(3) 0.2718(4) -0.3737(2) 0.0373(13) Uani 1 d G .
C35 C 0.3367(4) 0.2990(3) -0.4726(2) 0.049(2) Uani 1 d G .
H35A H 0.3887(4) 0.3819(3) -0.4825(2) 0.059 Uiso 1 calc R .
C36 C 0.2622(4) 0.2629(4) -0.52495(14) 0.056(2) Uani 1 d G .
H36A H 0.2643(6) 0.3217(5) -0.5698(2) 0.067 Uiso 1 calc R .
C37 C 0.1845(4) 0.1390(5) -0.5102(2) 0.061(2) Uani 1 d G .
H37A H 0.1346(6) 0.1149(6) -0.5452(2) 0.073 Uiso 1 calc R .
C38 C 0.1813(4) 0.0511(4) -0.4432(2) 0.062(2) Uani 1 d G .
H38A H 0.1293(6) -0.0318(5) -0.4334(3) 0.075 Uiso 1 calc R .
C39 C 0.2559(4) 0.0872(4) -0.39088(15) 0.047(2) Uani 1 d G .
H39A H 0.2537(6) 0.0284(5) -0.3460(2) 0.056 Uiso 1 calc R .
C40 C 0.3336(4) 0.2111(4) -0.4056(2) 0.0372(13) Uani 1 d G .
O50 O -0.1766(4) 0.2335(5) -0.1814(2) 0.0501(10) Uani 1 d D .
H50A H -0.0986(40) 0.2538(63) -0.2154(23) 0.060 Uiso 1 d D .
H50B H -0.2590(36) 0.2501(66) -0.2024(28) 0.060 Uiso 1 d D .
O60 O 0.0599(5) 0.5425(5) 0.1325(2) 0.0581(12) Uani 1 d D .
H60A H 0.1127(59) 0.6013(54) 0.1496(34) 0.070 Uiso 1 d D .
H60B H -0.0219(42) 0.5835(65) 0.1172(32) 0.070 Uiso 1 d D .

loop_
_atom_type_symbol
_atom_type_description
_atom_type_scat_dispersion_real
_atom_type_scat_dispersion_imag
_atom_type_scat_source
C C 0.0033 0.0016 'International Tables Vol C Tables 4.2.6.8 and 6.1.1.4'
H H 0.0000 0.0000 'International Tables Vol C Tables 4.2.6.8 and 6.1.1.4'
N N 0.0061 0.0033 'International Tables Vol C Tables 4.2.6.8 and 6.1.1.4'
O O 0.0106 0.0060 'International Tables Vol C Tables 4.2.6.8 and 6.1.1.4'
Eu Eu -0.1578 3.6682 'International Tables Vol C Tables 4.2.6.8 and 6.1.1.4'

loop_
_geom_angle_atom_site_label_1
_geom_angle_atom_site_label_2
_geom_angle_atom_site_label_3
_geom_angle
_geom_angle_site_symmetry_1
_geom_angle_site_symmetry_3
_geom_angle_publ_flag
O2 Eu O1 82.28(13) . 2_655 ?
O2 Eu O13 78.62(13) . . ?
O1 Eu O13 78.76(14) 2_655 . ?
O2 Eu O15 85.36(13) . . ?
O1 Eu O15 141.54(14) 2_655 . ?
O13 Eu O15 133.85(14) . . ?
O2 Eu O14 140.51(13) . . ?
O1 Eu O14 96.92(13) 2_655 . ?
O13 Eu O14 140.25(13) . . ?
O15 Eu O14 70.84(13) . . ?
O2 Eu O5 145.37(12) . . ?
O1 Eu O5 70.85(12) 2_655 . ?
O13 Eu O5 75.11(12) . . ?
O15 Eu O5 129.23(13) . . ?
O14 Eu O5 66.36(12) . . ?
O2 Eu O10 125.91(13) . . ?
O1 Eu O10 139.59(13) 2_655 . ?
O13 Eu O10 79.72(15) . . ?
O15 Eu O10 75.41(13) . . ?
O14 Eu O10 78.84(13) . . ?
O5 Eu O10 70.76(13) . . ?
O2 Eu O16 74.11(13) . . ?
O1 Eu O16 70.01(12) 2_655 . ?
O13 Eu O16 140.66(14) . . ?
O15 Eu O16 71.59(13) . . ?
O14 Eu O16 68.74(13) . . ?
O5 Eu O16 114.44(12) . . ?
O10 Eu O16 139.54(12) . . ?
O2 Eu O9 76.38(12) . . ?
O1 Eu O9 142.26(12) 2_655 . ?
O13 Eu O9 66.82(13) . . ?
O15 Eu O9 67.42(13) . . ?
O14 Eu O9 119.28(12) . . ?
O5 Eu O9 112.39(12) . . ?
O10 Eu O9 49.53(12) . . ?
O16 Eu O9 130.69(11) . . ?
O1 C1 C2 136.0(5) . . ?
O1 C1 C4 134.6(5) . . ?
C2 C1 C4 89.4(4) . . ?
C1 O1 Eu 147.4(4) . 2_655 ?
O2 C2 C3 134.1(4) . . ?
O2 C2 C1 136.1(4) . . ?
C3 C2 C1 89.7(4) . . ?
C2 O2 Eu 145.7(3) . . ?
N3 C3 C2 132.6(5) . . ?
N3 C3 C4 135.1(5) . . ?
C2 C3 C4 92.3(4) . . ?
C3 N3 C28 121.2(4) . . ?
C3 N3 C22 120.0(4) . . ?
C28 N3 C22 118.6(3) . . ?
O4 C4 C3 136.8(5) . . ?
O4 C4 C1 134.7(5) . . ?
C3 C4 C1 88.5(4) . . ?
O5 C5 C6 134.9(5) . . ?
O5 C5 C8 135.0(5) . . ?
C6 C5 C8 90.0(4) . . ?
C5 O5 Eu 145.5(3) . . ?
O6 C6 C7 137.7(5) . . ?
O6 C6 C5 133.2(5) . . ?
C7 C6 C5 89.1(4) . . ?
N7 C7 C6 134.7(5) . . ?
N7 C7 C8 132.6(5) . . ?
C6 C7 C8 92.7(4) . . ?
C7 N7 C34 121.2(4) . . ?
C7 N7 C40 119.9(4) . . ?
C34 N7 C40 118.7(3) . . ?
O8 C8 C7 135.2(5) . . ?
O8 C8 C5 136.6(5) . . ?
C7 C8 C5 88.2(4) . . ?
N11 O9 Eu 94.3(3) . . ?
N11 O10 Eu 99.9(3) . . ?
O12 N11 O10 121.5(5) . . ?
O12 N11 O9 122.2(5) . . ?
O10 N11 O9 116.3(5) . . ?
C18 C17 C22 120.0 . . ?
C17 C18 C19 120.0 . . ?
C20 C19 C18 120.0 . . ?
C21 C20 C19 120.0 . . ?
C22 C21 C20 120.0 . . ?
C21 C22 C17 120.0 . . ?
C21 C22 N3 119.7(3) . . ?
C17 C22 N3 120.3(3) . . ?
C24 C23 C28 120.0 . . ?
C25 C24 C23 120.0 . . ?
C26 C25 C24 120.0 . . ?
C25 C26 C27 120.0 . . ?
C28 C27 C26 120.0 . . ?
C27 C28 C23 120.0 . . ?
C27 C28 N3 120.1(3) . . ?
C23 C28 N3 119.8(3) . . ?
C30 C29 C34 120.0 . . ?
C31 C30 C29 120.0 . . ?
C30 C31 C32 120.0 . . ?
C31 C32 C33 120.0 . . ?
C34 C33 C32 120.0 . . ?
C33 C34 C29 120.0 . . ?
C33 C34 N7 119.6(3) . . ?
C29 C34 N7 120.3(3) . . ?
C36 C35 C40 120.0 . . ?
C35 C36 C37 120.0 . . ?
C38 C37 C36 120.0 . . ?
C37 C38 C39 120.0 . . ?
C38 C39 C40 120.0 . . ?
C39 C40 C35 120.0 . . ?
C39 C40 N7 119.6(3) . . ?
C35 C40 N7 120.3(3) . . ?

loop_
_geom_bond_atom_site_label_1
_geom_bond_atom_site_label_2
_geom_bond_distance
_geom_bond_site_symmetry_2
_geom_bond_publ_flag
Eu O2 2.315(3) . ?
Eu O1 2.370(3) 2_655 ?
Eu O13 2.414(4) . ?
Eu O15 2.423(4) . ?
Eu O14 2.453(4) . ?
Eu O5 2.491(3) . ?
Eu O10 2.511(4) . ?
Eu O16 2.517(4) . ?
Eu O9 2.624(4) . ?
C1 O1 1.239(5) . ?
C1 C2 1.469(7) . ?
C1 C4 1.482(7) . ?
O1 Eu 2.370(3) 2_655 ?
C2 O2 1.253(6) . ?
C2 C3 1.430(7) . ?
C3 N3 1.348(6) . ?
C3 C4 1.449(7) . ?
N3 C28 1.424(5) . ?
N3 C22 1.424(5) . ?
C4 O4 1.238(6) . ?
C5 O5 1.245(6) . ?
C5 C6 1.480(7) . ?
C5 C8 1.483(7) . ?
C6 O6 1.243(6) . ?
C6 C7 1.437(7) . ?
C7 N7 1.357(6) . ?
C7 C8 1.459(7) . ?
N7 C34 1.423(5) . ?
N7 C40 1.425(5) . ?
C8 O8 1.225(6) . ?
O9 N11 1.270(6) . ?
O10 N11 1.265(6) . ?
N11 O12 1.228(6) . ?
C17 C18 1.39 . ?
C17 C22 1.39 . ?
C18 C19 1.39 . ?
C19 C20 1.39 . ?
C20 C21 1.39 . ?
C21 C22 1.39 . ?
C23 C24 1.39 . ?
C23 C28 1.39 . ?
C24 C25 1.39 . ?
C25 C26 1.39 . ?
C26 C27 1.39 . ?
C27 C28 1.39 . ?
C29 C30 1.39 . ?
C29 C34 1.39 . ?
C30 C31 1.39 . ?
C31 C32 1.39 . ?
C32 C33 1.39 . ?
C33 C34 1.39 . ?
C35 C36 1.39 . ?
C35 C40 1.39 . ?
C36 C37 1.39 . ?
C37 C38 1.39 . ?
C38 C39 1.39 . ?
C39 C40 1.39 . ?
